data_7001433
loop_
_publ_author_name
'Mills, David P.'
'Cooper, Oliver J.'
'McMaster, Jonathan'
'Lewis, William'
'Liddle, Stephen T.'

_publ_section_title
;
 Synthesis and reactivity of the yttrium-alkyl-carbene complex
 [Y(BIPM)(CH2C6H5)(THF)] (BIPM = {C(PPh2NSiMe3)2})
;
_journal_issue 23
_journal_name_full 'Dalton Transactions'
_journal_page_first 4547
_journal_page_last 4555
_journal_paper_doi 10.1039/b902079a
_journal_year 2009
_chemical_formula_moiety 'C54 H63 N2 O P2 Si2 Y, 0.5(C4 H10 O)'
_chemical_formula_sum 'C56 H68 N4 O1.5 P2 Si2 Y'
_chemical_formula_weight 1028.17
_chemical_name_systematic
;
?
;
_space_group_IT_number 61
_symmetry_cell_setting orthorhombic
_symmetry_space_group_name_Hall '-P 2ac 2ab'
_symmetry_space_group_name_H-M 'P b c a'
_atom_sites_solution_hydrogens 'geom, Me from difmap'
_atom_sites_solution_primary direct
_atom_sites_solution_secondary difmap
_audit_creation_method 'enCIFer editing of SHELXL97 CIF output'
_cell_angle_alpha 90.00
_cell_angle_beta 90.00
_cell_angle_gamma 90.00
_cell_formula_units_Z 8
_cell_length_a 21.719(2)
_cell_length_b 19.171(2)
_cell_length_c 25.914(3)
_cell_measurement_reflns_used 3187
_cell_measurement_temperature 150(2)
_cell_measurement_theta_max 26.02
_cell_measurement_theta_min 2.30
_cell_volume 10790(2)
_computing_cell_refinement 'Bruker SAINT version 6.36a (Bruker, 2000)'
_computing_data_collection 'Bruker SMART version 5.625 (Bruker, 2001)'
_computing_data_reduction 'Bruker SAINT; Bruker SHELXTL (Bruker, 2001)'
_computing_molecular_graphics 'Bruker SHELXTL'
_computing_publication_material 'enCIFer(Allen et al.,2004);PLATON(Spek,2003)'
_computing_structure_refinement 'SHELXL-97 (Sheldrick, 1997)'
_computing_structure_solution 'Bruker SHELXTL'
_diffrn_ambient_temperature 150(2)
_diffrn_detector_area_resol_mean 8.366
_diffrn_measured_fraction_theta_full 0.999
_diffrn_measured_fraction_theta_max 0.999
_diffrn_measurement_device_type 'Bruker SMART APEX CCD area detector'
_diffrn_measurement_method '\w rotation with narrow frames'
_diffrn_radiation_monochromator graphite
_diffrn_radiation_source 'normal-focus sealed tube'
_diffrn_radiation_type MoK\a
_diffrn_radiation_wavelength 0.71073
_diffrn_reflns_av_R_equivalents 0.1355
_diffrn_reflns_av_sigmaI/netI 0.1014
_diffrn_reflns_limit_h_max 22
_diffrn_reflns_limit_h_min -25
_diffrn_reflns_limit_k_max 22
_diffrn_reflns_limit_k_min -21
_diffrn_reflns_limit_l_max 30
_diffrn_reflns_limit_l_min -30
_diffrn_reflns_number 54011
_diffrn_reflns_theta_full 25.05
_diffrn_reflns_theta_max 25.05
_diffrn_reflns_theta_min 2.12
_diffrn_standards_decay_% 0
_diffrn_standards_number 0
_exptl_absorpt_coefficient_mu 1.227
_exptl_absorpt_correction_T_max 0.85
_exptl_absorpt_correction_T_min 0.65
_exptl_absorpt_correction_type multi-scan
_exptl_absorpt_process_details '(SADABS; Bruker, 2001)'
_exptl_crystal_colour Orange
_exptl_crystal_density_diffrn 1.266
_exptl_crystal_density_method 'not measured'
_exptl_crystal_description Block
_exptl_crystal_F_000 4328
_exptl_crystal_size_max 0.22
_exptl_crystal_size_mid 0.21
_exptl_crystal_size_min 0.13
_refine_diff_density_max 0.535
_refine_diff_density_min -0.479
_refine_diff_density_rms 0.078
_refine_ls_extinction_method none
_refine_ls_goodness_of_fit_ref 0.987
_refine_ls_hydrogen_treatment constr
_refine_ls_matrix_type full
_refine_ls_number_parameters 628
_refine_ls_number_reflns 9557
_refine_ls_number_restraints 0
_refine_ls_restrained_S_all 0.987
_refine_ls_R_factor_all 0.1251
_refine_ls_R_factor_gt 0.0522
_refine_ls_shift/su_max 0.001
_refine_ls_shift/su_mean 0.000
_refine_ls_structure_factor_coef Fsqd
_refine_ls_weighting_details 'calc w=1/[\s^2^(Fo^2^)+(0.0612P)^2^+4.8784P] where P=(Fo^2^+2Fc^2^)/3'
_refine_ls_weighting_scheme calc
_refine_ls_wR_factor_gt 0.1117
_refine_ls_wR_factor_ref 0.1428
_reflns_number_gt 5374
_reflns_number_total 9557
_reflns_threshold_expression I>2\s(I)
_cod_data_source_file b902079a.txt
_cod_data_source_block yccphn
_cod_depositor_comments
;
The following automatic conversions were performed:
'_symmetry_cell_setting' value 'Orthorhombic' changed to 'orthorhombic'
according to '/home/saulius/struct/CIF-dictionaries/cif_core.dic'
dictionary named 'cif_core.dic' version 2.4.1 from 2010-06-29.

Automatic conversion script
Id: cif_fix_enum 1527 2010-12-29 10:47:43Z saulius 
;
_cod_original_formula_sum 'C56 H68 N4 O1.50 P2 Si2 Y'
_cod_database_code 7001433

loop_
_symmetry_equiv_pos_as_xyz
'x, y, z'
'-x+1/2, -y, z+1/2'
'-x, y+1/2, -z+1/2'
'x+1/2, -y+1/2, -z'
'-x, -y, -z'
'x-1/2, y, -z-1/2'
'x, -y-1/2, z-1/2'
'-x-1/2, y-1/2, z'

loop_
_atom_site_label
_atom_site_type_symbol
_atom_site_fract_x
_atom_site_fract_y
_atom_site_fract_z
_atom_site_U_iso_or_equiv
_atom_site_adp_type
_atom_site_occupancy
_atom_site_symmetry_multiplicity
_atom_site_calc_flag
_atom_site_refinement_flags
_atom_site_disorder_assembly
_atom_site_disorder_group
Y1 Y 0.15828(2) 0.76556(2) 0.149172(17) 0.02670(13) Uani 1 1 d . . .
N1 N 0.20876(16) 0.75148(19) 0.22831(14) 0.0297(9) Uani 1 1 d . . .
P1 P 0.26636(6) 0.80117(7) 0.21187(5) 0.0301(3) Uani 1 1 d . . .
C1 C 0.2480(2) 0.8389(2) 0.15566(17) 0.0296(11) Uani 1 1 d . . .
P2 P 0.26515(6) 0.82466(7) 0.09367(5) 0.0295(3) Uani 1 1 d . . .
N2 N 0.21294(16) 0.77273(19) 0.06938(14) 0.0301(9) Uani 1 1 d . . .
C2 C 0.3371(2) 0.7503(3) 0.21145(17) 0.0340(12) Uani 1 1 d . . .
C3 C 0.3356(2) 0.6783(3) 0.21090(17) 0.0391(13) Uani 1 1 d . . .
H3A H 0.2970 0.6550 0.2126 0.047 Uiso 1 1 calc R . .
C4 C 0.3894(3) 0.6393(3) 0.20783(19) 0.0484(15) Uani 1 1 d . . .
H4A H 0.3873 0.5898 0.2069 0.058 Uiso 1 1 calc R . .
C5 C 0.4450(3) 0.6717(4) 0.2061(2) 0.0546(16) Uani 1 1 d . . .
H5A H 0.4818 0.6449 0.2045 0.066 Uiso 1 1 calc R . .
C6 C 0.4480(2) 0.7433(4) 0.20669(19) 0.0500(16) Uani 1 1 d . . .
H6A H 0.4870 0.7658 0.2051 0.060 Uiso 1 1 calc R . .
C7 C 0.3944(2) 0.7833(3) 0.20956(18) 0.0399(13) Uani 1 1 d . . .
H7A H 0.3969 0.8328 0.2102 0.048 Uiso 1 1 calc R . .
C8 C 0.2798(2) 0.8661(3) 0.26232(19) 0.0370(13) Uani 1 1 d . . .
C9 C 0.2530(2) 0.9312(3) 0.2575(2) 0.0475(14) Uani 1 1 d . . .
H9A H 0.2307 0.9427 0.2271 0.057 Uiso 1 1 calc R . .
C10 C 0.2586(3) 0.9799(3) 0.2970(2) 0.0616(17) Uani 1 1 d . . .
H10A H 0.2401 1.0246 0.2935 0.074 Uiso 1 1 calc R . .
C11 C 0.2908(3) 0.9636(4) 0.3411(3) 0.069(2) Uani 1 1 d . . .
H11A H 0.2946 0.9971 0.3679 0.082 Uiso 1 1 calc R . .
C12 C 0.3172(3) 0.8995(4) 0.3463(2) 0.0564(17) Uani 1 1 d . . .
H12A H 0.3392 0.8885 0.3770 0.068 Uiso 1 1 calc R . .
C13 C 0.3124(2) 0.8500(3) 0.3074(2) 0.0469(14) Uani 1 1 d . . .
H13A H 0.3311 0.8055 0.3113 0.056 Uiso 1 1 calc R . .
C14 C 0.2619(2) 0.9051(3) 0.05666(19) 0.0334(12) Uani 1 1 d . . .
C15 C 0.2237(2) 0.9582(3) 0.0726(2) 0.0423(14) Uani 1 1 d . . .
H15A H 0.2037 0.9549 0.1051 0.051 Uiso 1 1 calc R . .
C16 C 0.2138(3) 1.0170(3) 0.0418(3) 0.0578(17) Uani 1 1 d . . .
H16A H 0.1871 1.0531 0.0532 0.069 Uiso 1 1 calc R . .
C17 C 0.2431(3) 1.0223(3) -0.0056(3) 0.0582(17) Uani 1 1 d . . .
H17A H 0.2365 1.0622 -0.0267 0.070 Uiso 1 1 calc R . .
C18 C 0.2814(3) 0.9707(3) -0.0220(2) 0.0591(17) Uani 1 1 d . . .
H18A H 0.3014 0.9745 -0.0545 0.071 Uiso 1 1 calc R . .
C19 C 0.2911(2) 0.9123(3) 0.0088(2) 0.0473(15) Uani 1 1 d . . .
H19A H 0.3182 0.8767 -0.0028 0.057 Uiso 1 1 calc R . .
C20 C 0.3426(2) 0.7919(3) 0.08188(18) 0.0337(12) Uani 1 1 d . . .
C21 C 0.3931(2) 0.8356(3) 0.0826(2) 0.0481(14) Uani 1 1 d . . .
H21A H 0.3875 0.8844 0.0871 0.058 Uiso 1 1 calc R . .
C22 C 0.4524(3) 0.8085(4) 0.0767(2) 0.0570(17) Uani 1 1 d . . .
H22A H 0.4870 0.8387 0.0767 0.068 Uiso 1 1 calc R . .
C23 C 0.4602(3) 0.7375(4) 0.0709(2) 0.0576(17) Uani 1 1 d . . .
H23A H 0.5006 0.7190 0.0675 0.069 Uiso 1 1 calc R . .
C24 C 0.4110(3) 0.6936(3) 0.0699(2) 0.0512(16) Uani 1 1 d . . .
H24A H 0.4167 0.6448 0.0654 0.061 Uiso 1 1 calc R . .
C25 C 0.3524(2) 0.7210(3) 0.07558(18) 0.0407(14) Uani 1 1 d . . .
H25A H 0.3180 0.6904 0.0751 0.049 Uiso 1 1 calc R . .
Si1 Si 0.18257(6) 0.72248(7) 0.28742(5) 0.0341(3) Uani 1 1 d . . .
C26 C 0.1492(3) 0.7932(3) 0.3281(2) 0.0506(15) Uani 1 1 d . . .
H26A H 0.1804 0.8295 0.3338 0.076 Uiso 1 1 calc R . .
H26B H 0.1363 0.7739 0.3613 0.076 Uiso 1 1 calc R . .
H26C H 0.1136 0.8136 0.3104 0.076 Uiso 1 1 calc R . .
C27 C 0.1200(2) 0.6585(3) 0.2751(2) 0.0508(15) Uani 1 1 d . . .
H27A H 0.0877 0.6805 0.2544 0.076 Uiso 1 1 calc R . .
H27B H 0.1026 0.6429 0.3081 0.076 Uiso 1 1 calc R . .
H27C H 0.1367 0.6183 0.2564 0.076 Uiso 1 1 calc R . .
C28 C 0.2426(2) 0.6781(3) 0.32707(18) 0.0429(14) Uani 1 1 d . . .
H28A H 0.2668 0.7132 0.3457 0.064 Uiso 1 1 calc R . .
H28B H 0.2698 0.6511 0.3045 0.064 Uiso 1 1 calc R . .
H28C H 0.2228 0.6468 0.3519 0.064 Uiso 1 1 calc R . .
Si2 Si 0.19577(6) 0.75129(7) 0.00654(5) 0.0348(4) Uani 1 1 d . . .
C29 C 0.1373(2) 0.6809(3) 0.0085(2) 0.0505(15) Uani 1 1 d . . .
H29A H 0.1007 0.6976 0.0268 0.076 Uiso 1 1 calc R . .
H29B H 0.1543 0.6403 0.0266 0.076 Uiso 1 1 calc R . .
H29C H 0.1261 0.6676 -0.0267 0.076 Uiso 1 1 calc R . .
C30 C 0.2626(2) 0.7192(3) -0.03225(19) 0.0428(14) Uani 1 1 d . . .
H30A H 0.2832 0.6813 -0.0136 0.064 Uiso 1 1 calc R . .
H30B H 0.2918 0.7575 -0.0378 0.064 Uiso 1 1 calc R . .
H30C H 0.2480 0.7019 -0.0657 0.064 Uiso 1 1 calc R . .
C31 C 0.1616(2) 0.8246(3) -0.03227(19) 0.0486(14) Uani 1 1 d . . .
H31A H 0.1267 0.8447 -0.0135 0.073 Uiso 1 1 calc R . .
H31B H 0.1475 0.8067 -0.0657 0.073 Uiso 1 1 calc R . .
H31C H 0.1929 0.8607 -0.0379 0.073 Uiso 1 1 calc R . .
N3 N 0.05310(17) 0.8097(2) 0.11627(14) 0.0308(10) Uani 1 1 d . . .
N4 N 0.07690(17) 0.8299(2) 0.16623(14) 0.0317(10) Uani 1 1 d . . .
C32 C 0.0630(2) 0.8618(3) 0.07463(18) 0.0358(12) Uani 1 1 d . . .
H32A H 0.0571 0.8381 0.0411 0.043 Uiso 1 1 calc R . .
H32B H 0.1064 0.8775 0.0762 0.043 Uiso 1 1 calc R . .
C33 C 0.0222(2) 0.9260(3) 0.07540(18) 0.0343(12) Uani 1 1 d . . .
C34 C -0.0343(2) 0.9270(3) 0.0509(2) 0.0448(14) Uani 1 1 d . . .
H34A H -0.0472 0.8874 0.0316 0.054 Uiso 1 1 calc R . .
C35 C -0.0725(3) 0.9847(3) 0.0538(2) 0.0559(17) Uani 1 1 d . . .
H35A H -0.1112 0.9845 0.0366 0.067 Uiso 1 1 calc R . .
C36 C -0.0548(3) 1.0414(3) 0.0810(2) 0.0596(17) Uani 1 1 d . . .
H36A H -0.0817 1.0803 0.0839 0.072 Uiso 1 1 calc R . .
C37 C 0.0032(3) 1.0431(3) 0.1052(2) 0.0558(17) Uani 1 1 d . . .
H37A H 0.0164 1.0831 0.1237 0.067 Uiso 1 1 calc R . .
C38 C 0.0403(3) 0.9849(3) 0.1011(2) 0.0450(14) Uani 1 1 d . . .
H38A H 0.0799 0.9858 0.1167 0.054 Uiso 1 1 calc R . .
C39 C 0.0006(2) 0.7654(3) 0.11408(17) 0.0308(11) Uani 1 1 d . . .
C40 C -0.0249(2) 0.7450(3) 0.06680(19) 0.0398(13) Uani 1 1 d . . .
H40A H -0.0085 0.7630 0.0356 0.048 Uiso 1 1 calc R . .
C41 C -0.0739(2) 0.6987(3) 0.0650(2) 0.0447(14) Uani 1 1 d . . .
H41A H -0.0904 0.6851 0.0326 0.054 Uiso 1 1 calc R . .
C42 C -0.0988(2) 0.6724(3) 0.1097(2) 0.0487(15) Uani 1 1 d . . .
H42A H -0.1330 0.6416 0.1084 0.058 Uiso 1 1 calc R . .
C43 C -0.0734(2) 0.6913(3) 0.1563(2) 0.0436(14) Uani 1 1 d . . .
H43A H -0.0898 0.6722 0.1872 0.052 Uiso 1 1 calc R . .
C44 C -0.0246(2) 0.7375(3) 0.15907(18) 0.0357(12) Uani 1 1 d . . .
H44A H -0.0082 0.7503 0.1917 0.043 Uiso 1 1 calc R . .
C45 C 0.0453(2) 0.8798(2) 0.19563(18) 0.0318(12) Uani 1 1 d . . .
C46 C 0.0811(2) 0.9131(3) 0.2337(2) 0.0434(14) Uani 1 1 d . . .
H46A H 0.1230 0.9001 0.2382 0.052 Uiso 1 1 calc R . .
C47 C 0.0559(3) 0.9642(3) 0.2644(2) 0.0597(17) Uani 1 1 d . . .
H47A H 0.0808 0.9867 0.2895 0.072 Uiso 1 1 calc R . .
C48 C -0.0049(3) 0.9832(3) 0.2590(2) 0.0601(17) Uani 1 1 d . . .
H48A H -0.0220 1.0186 0.2803 0.072 Uiso 1 1 calc R . .
C49 C -0.0404(2) 0.9502(3) 0.2225(2) 0.0458(14) Uani 1 1 d . . .
H49A H -0.0823 0.9634 0.2186 0.055 Uiso 1 1 calc R . .
C50 C -0.0168(2) 0.8986(3) 0.19136(19) 0.0340(12) Uani 1 1 d . . .
H50A H -0.0426 0.8758 0.1670 0.041 Uiso 1 1 calc R . .
O1 O 0.13860(15) 0.64424(16) 0.14183(12) 0.0372(8) Uani 1 1 d . . .
C51 C 0.0815(2) 0.6059(3) 0.1318(2) 0.0491(15) Uani 1 1 d . . .
H51A H 0.0589 0.6272 0.1027 0.059 Uiso 1 1 calc R . .
H51B H 0.0547 0.6066 0.1627 0.059 Uiso 1 1 calc R . .
C52 C 0.0994(3) 0.5330(3) 0.1191(2) 0.0614(17) Uani 1 1 d . . .
H52A H 0.1120 0.5284 0.0825 0.074 Uiso 1 1 calc R . .
H52B H 0.0658 0.4997 0.1266 0.074 Uiso 1 1 calc R . .
C53 C 0.1551(3) 0.5234(3) 0.1566(2) 0.0623(17) Uani 1 1 d . . .
H53A H 0.1411 0.5164 0.1926 0.075 Uiso 1 1 calc R . .
H53B H 0.1814 0.4837 0.1461 0.075 Uiso 1 1 calc R . .
C54 C 0.1884(3) 0.5926(3) 0.1502(3) 0.0659(19) Uani 1 1 d . . .
H54A H 0.2124 0.6041 0.1816 0.079 Uiso 1 1 calc R . .
H54B H 0.2166 0.5911 0.1202 0.079 Uiso 1 1 calc R . .
C55 C 0.5868(9) 0.9524(10) 0.1034(6) 0.118(7) Uani 0.50 1 d P . .
H55A H 0.6201 0.9756 0.1223 0.176 Uiso 0.50 1 calc PR A 1
H55B H 0.6030 0.9108 0.0861 0.176 Uiso 0.50 1 calc PR A 1
H55C H 0.5543 0.9387 0.1276 0.176 Uiso 0.50 1 calc PR A 1
C56 C 0.5622(11) 0.9986(13) 0.0662(11) 0.122(11) Uani 0.50 1 d P B 1
H56A H 0.5491 1.0417 0.0842 0.146 Uiso 0.50 1 calc PR B 1
H56B H 0.5958 1.0117 0.0422 0.146 Uiso 0.50 1 calc PR B 1
O2 O 0.5148(10) 0.9755(8) 0.0382(8) 0.099(5) Uani 0.50 1 d P . 1
C57 C 0.4989(10) 1.0277(8) 0.0000(12) 0.089(6) Uani 0.50 1 d P C 1
H57A H 0.5357 1.0410 -0.0203 0.107 Uiso 0.50 1 calc PR C 1
H57B H 0.4823 1.0699 0.0170 0.107 Uiso 0.50 1 calc PR C 1
C58 C 0.4512(17) 0.995(3) -0.0342(15) 0.156(17) Uani 0.50 1 d P C 1
H58A H 0.4329 1.0314 -0.0562 0.234 Uiso 0.50 1 calc PR C 1
H58B H 0.4191 0.9738 -0.0130 0.234 Uiso 0.50 1 calc PR C 1
H58C H 0.4705 0.9596 -0.0559 0.234 Uiso 0.50 1 calc PR C 1

loop_
_atom_site_aniso_label
_atom_site_aniso_U_11
_atom_site_aniso_U_22
_atom_site_aniso_U_33
_atom_site_aniso_U_23
_atom_site_aniso_U_13
_atom_site_aniso_U_12
Y1 0.0238(2) 0.0314(2) 0.0250(2) -0.0025(2) 0.0012(2) -0.0014(2)
N1 0.023(2) 0.039(3) 0.027(2) -0.0026(18) -0.0003(17) -0.0012(18)
P1 0.0246(7) 0.0371(8) 0.0286(7) -0.0073(6) 0.0002(6) 0.0001(6)
C1 0.027(3) 0.030(3) 0.032(3) -0.004(2) 0.004(2) 0.003(2)
P2 0.0263(7) 0.0297(7) 0.0325(7) -0.0001(6) 0.0049(6) 0.0005(6)
N2 0.030(2) 0.030(2) 0.030(2) -0.0023(18) 0.0051(18) -0.0025(18)
C2 0.028(3) 0.045(3) 0.029(3) -0.005(2) -0.007(2) 0.002(2)
C3 0.031(3) 0.057(4) 0.029(3) -0.013(2) -0.009(2) 0.006(3)
C4 0.045(4) 0.063(4) 0.037(3) -0.013(3) -0.003(3) 0.016(3)
C5 0.034(4) 0.093(5) 0.037(3) -0.007(3) 0.000(3) 0.020(3)
C6 0.025(3) 0.091(5) 0.033(3) -0.005(3) 0.000(2) 0.003(3)
C7 0.029(3) 0.057(4) 0.034(3) -0.002(3) 0.002(2) -0.002(3)
C8 0.027(3) 0.047(4) 0.037(3) -0.010(3) 0.007(2) -0.009(2)
C9 0.049(4) 0.048(4) 0.046(3) -0.013(3) 0.000(3) -0.007(3)
C10 0.072(4) 0.049(4) 0.064(4) -0.023(3) 0.012(4) -0.006(3)
C11 0.076(5) 0.074(5) 0.056(5) -0.037(4) 0.014(4) -0.023(4)
C12 0.049(4) 0.081(5) 0.039(3) -0.019(3) 0.000(3) -0.015(3)
C13 0.035(3) 0.066(4) 0.040(3) -0.016(3) -0.005(3) -0.006(3)
C14 0.024(3) 0.036(3) 0.041(3) -0.002(2) -0.002(2) -0.005(2)
C15 0.045(3) 0.038(3) 0.044(3) -0.004(3) -0.007(3) -0.003(3)
C16 0.058(4) 0.035(3) 0.080(5) -0.003(3) -0.022(4) 0.009(3)
C17 0.063(4) 0.042(4) 0.070(5) 0.021(3) -0.023(4) -0.013(3)
C18 0.057(4) 0.058(4) 0.061(4) 0.023(3) 0.007(3) 0.002(3)
C19 0.042(3) 0.046(3) 0.054(4) 0.014(3) 0.012(3) 0.000(3)
C20 0.033(3) 0.038(3) 0.030(3) 0.003(2) 0.007(2) 0.005(3)
C21 0.040(3) 0.054(4) 0.050(4) 0.007(3) 0.006(3) 0.005(3)
C22 0.032(3) 0.077(5) 0.062(4) 0.012(4) 0.010(3) 0.002(3)
C23 0.041(4) 0.091(5) 0.041(3) 0.011(4) 0.008(3) 0.028(4)
C24 0.054(4) 0.063(4) 0.036(3) 0.000(3) 0.000(3) 0.025(3)
C25 0.040(3) 0.053(4) 0.029(3) 0.000(2) -0.001(2) 0.006(3)
Si1 0.0290(7) 0.0440(9) 0.0294(8) 0.0010(7) 0.0006(6) 0.0031(6)
C26 0.055(4) 0.058(4) 0.039(3) 0.011(3) 0.016(3) 0.020(3)
C27 0.043(3) 0.073(4) 0.036(3) 0.009(3) 0.004(3) -0.016(3)
C28 0.043(3) 0.054(4) 0.032(3) 0.000(3) -0.002(3) 0.003(3)
Si2 0.0381(8) 0.0399(9) 0.0262(7) -0.0032(6) 0.0035(6) -0.0006(6)
C29 0.056(4) 0.060(4) 0.036(3) -0.003(3) -0.002(3) -0.013(3)
C30 0.053(4) 0.039(3) 0.036(3) -0.006(2) 0.004(3) 0.000(3)
C31 0.053(4) 0.057(4) 0.035(3) 0.001(3) 0.003(3) 0.010(3)
N3 0.024(2) 0.043(3) 0.025(2) -0.0018(19) -0.0034(18) -0.0022(19)
N4 0.024(2) 0.044(3) 0.027(2) -0.0031(19) -0.0028(17) -0.0004(19)
C32 0.029(3) 0.051(3) 0.028(3) 0.004(2) 0.007(2) -0.005(2)
C33 0.032(3) 0.042(3) 0.029(3) 0.011(2) 0.002(2) -0.001(2)
C34 0.044(4) 0.055(4) 0.036(3) 0.004(3) -0.005(3) -0.001(3)
C35 0.045(4) 0.071(5) 0.052(4) 0.019(3) -0.007(3) 0.011(3)
C36 0.070(5) 0.047(4) 0.062(4) 0.018(3) 0.015(4) 0.016(3)
C37 0.080(5) 0.041(4) 0.046(4) 0.003(3) 0.009(3) -0.004(4)
C38 0.051(4) 0.042(4) 0.041(3) 0.013(3) -0.003(3) -0.006(3)
C39 0.024(3) 0.038(3) 0.031(3) -0.004(2) 0.000(2) 0.006(2)
C40 0.033(3) 0.050(4) 0.036(3) 0.000(3) -0.003(2) -0.003(3)
C41 0.035(3) 0.057(4) 0.041(3) -0.013(3) -0.007(3) -0.001(3)
C42 0.040(3) 0.056(4) 0.051(4) -0.009(3) 0.002(3) -0.012(3)
C43 0.038(3) 0.046(4) 0.046(3) -0.001(3) 0.013(3) -0.010(3)
C44 0.034(3) 0.041(3) 0.032(3) -0.005(2) 0.002(2) -0.002(2)
C45 0.032(3) 0.033(3) 0.030(3) -0.002(2) 0.007(2) 0.004(2)
C46 0.036(3) 0.048(4) 0.046(3) -0.009(3) -0.009(3) 0.000(3)
C47 0.062(4) 0.058(4) 0.059(4) -0.023(3) -0.008(3) 0.009(3)
C48 0.067(4) 0.050(4) 0.064(4) -0.023(3) 0.009(4) 0.017(3)
C49 0.043(3) 0.046(4) 0.049(4) -0.004(3) 0.008(3) 0.010(3)
C50 0.031(3) 0.038(3) 0.033(3) 0.001(2) 0.004(2) 0.002(2)
O1 0.037(2) 0.032(2) 0.042(2) -0.0021(16) 0.0004(16) -0.0067(16)
C51 0.041(3) 0.042(4) 0.064(4) 0.003(3) 0.005(3) -0.007(3)
C52 0.062(4) 0.055(4) 0.068(4) -0.009(3) 0.000(4) -0.015(3)
C53 0.065(4) 0.051(4) 0.071(4) -0.005(3) 0.005(4) 0.007(3)
C54 0.038(3) 0.051(4) 0.109(6) -0.037(4) -0.006(4) -0.001(3)
C55 0.18(2) 0.109(16) 0.068(12) -0.001(10) -0.006(12) -0.021(14)
C56 0.056(14) 0.076(14) 0.23(4) 0.03(2) 0.03(2) 0.001(10)
O2 0.109(14) 0.098(12) 0.089(11) -0.015(9) -0.019(12) -0.010(9)
C57 0.082(15) 0.062(11) 0.124(17) 0.002(15) 0.026(14) -0.019(12)
C58 0.12(3) 0.24(5) 0.12(3) -0.01(3) -0.02(3) -0.02(3)

loop_
_atom_type_symbol
_atom_type_description
_atom_type_scat_dispersion_real
_atom_type_scat_dispersion_imag
_atom_type_scat_source
C C 0.0033 0.0016 'International Tables Vol C Tables 4.2.6.8 and 6.1.1.4'
H H 0.0000 0.0000 'International Tables Vol C Tables 4.2.6.8 and 6.1.1.4'
N N 0.0061 0.0033 'International Tables Vol C Tables 4.2.6.8 and 6.1.1.4'
O O 0.0106 0.0060 'International Tables Vol C Tables 4.2.6.8 and 6.1.1.4'
Si Si 0.0817 0.0704 'International Tables Vol C Tables 4.2.6.8 and 6.1.1.4'
P P 0.1023 0.0942 'International Tables Vol C Tables 4.2.6.8 and 6.1.1.4'
Y Y -2.7962 3.5667 'International Tables Vol C Tables 4.2.6.8 and 6.1.1.4'

loop_
_geom_angle_atom_site_label_1
_geom_angle_atom_site_label_2
_geom_angle_atom_site_label_3
_geom_angle
_geom_angle_site_symmetry_1
_geom_angle_site_symmetry_3
_geom_angle_publ_flag
N4 Y1 N1 105.35(13) . . ?
N4 Y1 O1 114.90(13) . . ?
N1 Y1 O1 92.38(12) . . ?
N4 Y1 N2 122.75(13) . . ?
N1 Y1 N2 122.16(12) . . ?
O1 Y1 N2 94.39(12) . . ?
N4 Y1 C1 107.98(14) . . ?
N1 Y1 C1 68.11(14) . . ?
O1 Y1 C1 136.33(13) . . ?
N2 Y1 C1 67.96(14) . . ?
N4 Y1 N3 34.06(12) . . ?
N1 Y1 N3 137.87(12) . . ?
O1 Y1 N3 97.80(12) . . ?
N2 Y1 N3 97.77(12) . . ?
C1 Y1 N3 123.22(14) . . ?
N4 Y1 P1 113.62(10) . . ?
N1 Y1 P1 33.63(9) . . ?
O1 Y1 P1 114.61(8) . . ?
N2 Y1 P1 93.92(9) . . ?
C1 Y1 P1 34.78(11) . . ?
N3 Y1 P1 144.52(9) . . ?
N4 Y1 P2 120.90(11) . . ?
N1 Y1 P2 95.89(9) . . ?
O1 Y1 P2 118.57(8) . . ?
N2 Y1 P2 33.53(9) . . ?
C1 Y1 P2 34.42(11) . . ?
N3 Y1 P2 114.11(9) . . ?
P1 Y1 P2 63.41(4) . . ?
P1 N1 Si1 132.3(2) . . ?
P1 N1 Y1 93.62(17) . . ?
Si1 N1 Y1 131.32(19) . . ?
N1 P1 C1 107.3(2) . . ?
N1 P1 C2 109.7(2) . . ?
C1 P1 C2 115.3(2) . . ?
N1 P1 C8 109.5(2) . . ?
C1 P1 C8 111.5(2) . . ?
C2 P1 C8 103.5(2) . . ?
N1 P1 Y1 52.75(13) . . ?
C1 P1 Y1 55.13(16) . . ?
C2 P1 Y1 123.20(15) . . ?
C8 P1 Y1 132.97(17) . . ?
P2 C1 P1 135.5(3) . . ?
P2 C1 Y1 91.0(2) . . ?
P1 C1 Y1 90.1(2) . . ?
N2 P2 C1 108.3(2) . . ?
N2 P2 C14 106.6(2) . . ?
C1 P2 C14 111.1(2) . . ?
N2 P2 C20 111.5(2) . . ?
C1 P2 C20 115.0(2) . . ?
C14 P2 C20 103.9(2) . . ?
N2 P2 Y1 53.80(13) . . ?
C1 P2 Y1 54.54(16) . . ?
C14 P2 Y1 123.46(16) . . ?
C20 P2 Y1 132.44(16) . . ?
P2 N2 Si2 131.3(2) . . ?
P2 N2 Y1 92.66(16) . . ?
Si2 N2 Y1 134.3(2) . . ?
C3 C2 C7 118.3(5) . . ?
C3 C2 P1 121.0(4) . . ?
C7 C2 P1 120.6(4) . . ?
C2 C3 C4 121.3(5) . . ?
C2 C3 H3A 119.4 . . ?
C4 C3 H3A 119.4 . . ?
C5 C4 C3 120.1(6) . . ?
C5 C4 H4A 119.9 . . ?
C3 C4 H4A 119.9 . . ?
C4 C5 C6 119.9(5) . . ?
C4 C5 H5A 120.0 . . ?
C6 C5 H5A 120.0 . . ?
C5 C6 C7 120.6(5) . . ?
C5 C6 H6A 119.7 . . ?
C7 C6 H6A 119.7 . . ?
C2 C7 C6 119.7(5) . . ?
C2 C7 H7A 120.1 . . ?
C6 C7 H7A 120.1 . . ?
C9 C8 C13 119.2(5) . . ?
C9 C8 P1 118.9(4) . . ?
C13 C8 P1 121.8(4) . . ?
C8 C9 C10 120.2(6) . . ?
C8 C9 H9A 119.9 . . ?
C10 C9 H9A 119.9 . . ?
C11 C10 C9 120.2(6) . . ?
C11 C10 H10A 119.9 . . ?
C9 C10 H10A 119.9 . . ?
C12 C11 C10 120.1(6) . . ?
C12 C11 H11A 120.0 . . ?
C10 C11 H11A 120.0 . . ?
C11 C12 C13 120.8(6) . . ?
C11 C12 H12A 119.6 . . ?
C13 C12 H12A 119.6 . . ?
C12 C13 C8 119.5(6) . . ?
C12 C13 H13A 120.2 . . ?
C8 C13 H13A 120.2 . . ?
C15 C14 C19 117.7(5) . . ?
C15 C14 P2 119.6(4) . . ?
C19 C14 P2 122.3(4) . . ?
C14 C15 C16 121.2(6) . . ?
C14 C15 H15A 119.4 . . ?
C16 C15 H15A 119.4 . . ?
C17 C16 C15 119.6(6) . . ?
C17 C16 H16A 120.2 . . ?
C15 C16 H16A 120.2 . . ?
C18 C17 C16 120.3(5) . . ?
C18 C17 H17A 119.9 . . ?
C16 C17 H17A 119.9 . . ?
C17 C18 C19 120.0(6) . . ?
C17 C18 H18A 120.0 . . ?
C19 C18 H18A 120.0 . . ?
C18 C19 C14 121.2(5) . . ?
C18 C19 H19A 119.4 . . ?
C14 C19 H19A 119.4 . . ?
C21 C20 C25 118.4(5) . . ?
C21 C20 P2 121.5(4) . . ?
C25 C20 P2 119.9(4) . . ?
C20 C21 C22 120.4(5) . . ?
C20 C21 H21A 119.8 . . ?
C22 C21 H21A 119.8 . . ?
C23 C22 C21 119.5(6) . . ?
C23 C22 H22A 120.3 . . ?
C21 C22 H22A 120.3 . . ?
C24 C23 C22 121.0(5) . . ?
C24 C23 H23A 119.5 . . ?
C22 C23 H23A 119.5 . . ?
C23 C24 C25 119.0(6) . . ?
C23 C24 H24A 120.5 . . ?
C25 C24 H24A 120.5 . . ?
C24 C25 C20 121.7(5) . . ?
C24 C25 H25A 119.2 . . ?
C20 C25 H25A 119.2 . . ?
N1 Si1 C27 107.5(2) . . ?
N1 Si1 C26 113.3(2) . . ?
C27 Si1 C26 107.1(3) . . ?
N1 Si1 C28 113.9(2) . . ?
C27 Si1 C28 107.7(3) . . ?
C26 Si1 C28 107.0(2) . . ?
Si1 C26 H26A 109.5 . . ?
Si1 C26 H26B 109.5 . . ?
H26A C26 H26B 109.5 . . ?
Si1 C26 H26C 109.5 . . ?
H26A C26 H26C 109.5 . . ?
H26B C26 H26C 109.5 . . ?
Si1 C27 H27A 109.5 . . ?
Si1 C27 H27B 109.5 . . ?
H27A C27 H27B 109.5 . . ?
Si1 C27 H27C 109.5 . . ?
H27A C27 H27C 109.5 . . ?
H27B C27 H27C 109.5 . . ?
Si1 C28 H28A 109.5 . . ?
Si1 C28 H28B 109.5 . . ?
H28A C28 H28B 109.5 . . ?
Si1 C28 H28C 109.5 . . ?
H28A C28 H28C 109.5 . . ?
H28B C28 H28C 109.5 . . ?
N2 Si2 C29 107.2(2) . . ?
N2 Si2 C30 114.8(2) . . ?
C29 Si2 C30 107.9(2) . . ?
N2 Si2 C31 114.4(2) . . ?
C29 Si2 C31 106.8(3) . . ?
C30 Si2 C31 105.3(2) . . ?
Si2 C29 H29A 109.5 . . ?
Si2 C29 H29B 109.5 . . ?
H29A C29 H29B 109.5 . . ?
Si2 C29 H29C 109.5 . . ?
H29A C29 H29C 109.5 . . ?
H29B C29 H29C 109.5 . . ?
Si2 C30 H30A 109.5 . . ?
Si2 C30 H30B 109.5 . . ?
H30A C30 H30B 109.5 . . ?
Si2 C30 H30C 109.5 . . ?
H30A C30 H30C 109.5 . . ?
H30B C30 H30C 109.5 . . ?
Si2 C31 H31A 109.5 . . ?
Si2 C31 H31B 109.5 . . ?
H31A C31 H31B 109.5 . . ?
Si2 C31 H31C 109.5 . . ?
H31A C31 H31C 109.5 . . ?
H31B C31 H31C 109.5 . . ?
C39 N3 N4 118.8(3) . . ?
C39 N3 C32 119.2(4) . . ?
N4 N3 C32 114.7(4) . . ?
C39 N3 Y1 121.8(3) . . ?
N4 N3 Y1 58.40(19) . . ?
C32 N3 Y1 109.4(3) . . ?
C45 N4 N3 119.6(4) . . ?
C45 N4 Y1 152.2(3) . . ?
N3 N4 Y1 87.5(2) . . ?
N3 C32 C33 116.9(4) . . ?
N3 C32 H32A 108.1 . . ?
C33 C32 H32A 108.1 . . ?
N3 C32 H32B 108.1 . . ?
C33 C32 H32B 108.1 . . ?
H32A C32 H32B 107.3 . . ?
C38 C33 C34 117.8(5) . . ?
C38 C33 C32 120.5(5) . . ?
C34 C33 C32 121.6(5) . . ?
C33 C34 C35 121.3(5) . . ?
C33 C34 H34A 119.4 . . ?
C35 C34 H34A 119.4 . . ?
C36 C35 C34 120.0(6) . . ?
C36 C35 H35A 120.0 . . ?
C34 C35 H35A 120.0 . . ?
C35 C36 C37 120.4(6) . . ?
C35 C36 H36A 119.8 . . ?
C37 C36 H36A 119.8 . . ?
C38 C37 C36 118.1(6) . . ?
C38 C37 H37A 121.0 . . ?
C36 C37 H37A 121.0 . . ?
C33 C38 C37 122.4(5) . . ?
C33 C38 H38A 118.8 . . ?
C37 C38 H38A 118.8 . . ?
C44 C39 C40 117.9(5) . . ?
C44 C39 N3 120.7(4) . . ?
C40 C39 N3 121.3(4) . . ?
C41 C40 C39 120.8(5) . . ?
C41 C40 H40A 119.6 . . ?
C39 C40 H40A 119.6 . . ?
C42 C41 C40 120.7(5) . . ?
C42 C41 H41A 119.7 . . ?
C40 C41 H41A 119.7 . . ?
C41 C42 C43 119.0(5) . . ?
C41 C42 H42A 120.5 . . ?
C43 C42 H42A 120.5 . . ?
C42 C43 C44 121.4(5) . . ?
C42 C43 H43A 119.3 . . ?
C44 C43 H43A 119.3 . . ?
C43 C44 C39 120.2(5) . . ?
C43 C44 H44A 119.9 . . ?
C39 C44 H44A 119.9 . . ?
C50 C45 N4 127.2(4) . . ?
C50 C45 C46 118.0(4) . . ?
N4 C45 C46 114.8(4) . . ?
C47 C46 C45 120.6(5) . . ?
C47 C46 H46A 119.7 . . ?
C45 C46 H46A 119.7 . . ?
C46 C47 C48 120.7(6) . . ?
C46 C47 H47A 119.6 . . ?
C48 C47 H47A 119.6 . . ?
C49 C48 C47 119.1(5) . . ?
C49 C48 H48A 120.5 . . ?
C47 C48 H48A 120.5 . . ?
C50 C49 C48 121.7(5) . . ?
C50 C49 H49A 119.2 . . ?
C48 C49 H49A 119.2 . . ?
C49 C50 C45 119.9(5) . . ?
C49 C50 H50A 120.1 . . ?
C45 C50 H50A 120.1 . . ?
C51 O1 C54 107.9(4) . . ?
C51 O1 Y1 131.2(3) . . ?
C54 O1 Y1 120.8(3) . . ?
O1 C51 C52 106.8(4) . . ?
O1 C51 H51A 110.4 . . ?
C52 C51 H51A 110.4 . . ?
O1 C51 H51B 110.4 . . ?
C52 C51 H51B 110.4 . . ?
H51A C51 H51B 108.6 . . ?
C51 C52 C53 100.1(5) . . ?
C51 C52 H52A 111.8 . . ?
C53 C52 H52A 111.8 . . ?
C51 C52 H52B 111.8 . . ?
C53 C52 H52B 111.8 . . ?
H52A C52 H52B 109.5 . . ?
C54 C53 C52 101.3(5) . . ?
C54 C53 H53A 111.5 . . ?
C52 C53 H53A 111.5 . . ?
C54 C53 H53B 111.5 . . ?
C52 C53 H53B 111.5 . . ?
H53A C53 H53B 109.3 . . ?
O1 C54 C53 104.6(4) . . ?
O1 C54 H54A 110.8 . . ?
C53 C54 H54A 110.8 . . ?
O1 C54 H54B 110.8 . . ?
C53 C54 H54B 110.8 . . ?
H54A C54 H54B 108.9 . . ?
C56 C55 H55A 109.5 . . ?
C56 C55 H55B 109.5 . . ?
H55A C55 H55B 109.5 . . ?
C56 C55 H55C 109.5 . . ?
H55A C55 H55C 109.5 . . ?
H55B C55 H55C 109.5 . . ?
O2 C56 C55 117.0(19) . . ?
O2 C56 H56A 108.1 . . ?
C55 C56 H56A 108.1 . . ?
O2 C56 H56B 108.1 . . ?
C55 C56 H56B 108.1 . . ?
H56A C56 H56B 107.3 . . ?
C58 O2 C57 99(4) 5_675 5_675 ?
C58 O2 C56 41(3) 5_675 . ?
C57 O2 C56 139(2) 5_675 . ?
C58 O2 C57 72(3) 5_675 . ?
C57 O2 C57 47(2) 5_675 . ?
C56 O2 C57 109.0(18) . . ?
O2 C57 C58 106.5(19) . . ?
O2 C57 H57A 110.4 . . ?
C58 C57 H57A 110.4 . . ?
O2 C57 H57B 110.4 . . ?
C58 C57 H57B 110.4 . . ?
H57A C57 H57B 108.6 . . ?
C57 C58 H58A 109.5 . . ?
C57 C58 H58B 109.5 . . ?
H58A C58 H58B 109.5 . . ?
C57 C58 H58C 109.5 . . ?
H58A C58 H58C 109.5 . . ?
H58B C58 H58C 109.5 . . ?

loop_
_geom_bond_atom_site_label_1
_geom_bond_atom_site_label_2
_geom_bond_distance
_geom_bond_site_symmetry_2
_geom_bond_publ_flag
Y1 N4 2.200(4) . ?
Y1 N1 2.341(4) . ?
Y1 O1 2.373(3) . ?
Y1 N2 2.388(4) . ?
Y1 C1 2.408(5) . ?
Y1 N3 2.581(4) . ?
Y1 P1 2.9353(13) . ?
Y1 P2 2.9563(13) . ?
N1 P1 1.629(4) . ?
N1 Si1 1.726(4) . ?
P1 C1 1.674(5) . ?
P1 C2 1.820(5) . ?
P1 C8 1.829(5) . ?
C1 P2 1.671(4) . ?
P2 N2 1.635(4) . ?
P2 C14 1.817(5) . ?
P2 C20 1.821(5) . ?
N2 Si2 1.721(4) . ?
C2 C3 1.381(7) . ?
C2 C7 1.396(6) . ?
C3 C4 1.390(6) . ?
C3 H3A 0.9500 . ?
C4 C5 1.360(7) . ?
C4 H4A 0.9500 . ?
C5 C6 1.375(8) . ?
C5 H5A 0.9500 . ?
C6 C7 1.397(7) . ?
C6 H6A 0.9500 . ?
C7 H7A 0.9500 . ?
C8 C9 1.383(7) . ?
C8 C13 1.401(7) . ?
C9 C10 1.389(7) . ?
C9 H9A 0.9500 . ?
C10 C11 1.377(8) . ?
C10 H10A 0.9500 . ?
C11 C12 1.364(9) . ?
C11 H11A 0.9500 . ?
C12 C13 1.389(7) . ?
C12 H12A 0.9500 . ?
C13 H13A 0.9500 . ?
C14 C15 1.378(7) . ?
C14 C19 1.400(7) . ?
C15 C16 1.397(7) . ?
C15 H15A 0.9500 . ?
C16 C17 1.387(8) . ?
C16 H16A 0.9500 . ?
C17 C18 1.360(8) . ?
C17 H17A 0.9500 . ?
C18 C19 1.392(7) . ?
C18 H18A 0.9500 . ?
C19 H19A 0.9500 . ?
C20 C21 1.379(7) . ?
C20 C25 1.386(7) . ?
C21 C22 1.397(7) . ?
C21 H21A 0.9500 . ?
C22 C23 1.379(8) . ?
C22 H22A 0.9500 . ?
C23 C24 1.362(8) . ?
C23 H23A 0.9500 . ?
C24 C25 1.385(7) . ?
C24 H24A 0.9500 . ?
C25 H25A 0.9500 . ?
Si1 C27 1.859(5) . ?
Si1 C26 1.864(5) . ?
Si1 C28 1.866(5) . ?
C26 H26A 0.9800 . ?
C26 H26B 0.9800 . ?
C26 H26C 0.9800 . ?
C27 H27A 0.9800 . ?
C27 H27B 0.9800 . ?
C27 H27C 0.9800 . ?
C28 H28A 0.9800 . ?
C28 H28B 0.9800 . ?
C28 H28C 0.9800 . ?
Si2 C29 1.853(5) . ?
Si2 C30 1.870(5) . ?
Si2 C31 1.881(5) . ?
C29 H29A 0.9800 . ?
C29 H29B 0.9800 . ?
C29 H29C 0.9800 . ?
C30 H30A 0.9800 . ?
C30 H30B 0.9800 . ?
C30 H30C 0.9800 . ?
C31 H31A 0.9800 . ?
C31 H31B 0.9800 . ?
C31 H31C 0.9800 . ?
N3 C39 1.423(6) . ?
N3 N4 1.447(5) . ?
N3 C32 1.486(6) . ?
N4 C45 1.402(6) . ?
C32 C33 1.514(7) . ?
C32 H32A 0.9900 . ?
C32 H32B 0.9900 . ?
C33 C38 1.370(7) . ?
C33 C34 1.383(7) . ?
C34 C35 1.385(7) . ?
C34 H34A 0.9500 . ?
C35 C36 1.352(8) . ?
C35 H35A 0.9500 . ?
C36 C37 1.407(8) . ?
C36 H36A 0.9500 . ?
C37 C38 1.381(7) . ?
C37 H37A 0.9500 . ?
C38 H38A 0.9500 . ?
C39 C44 1.395(6) . ?
C39 C40 1.401(6) . ?
C40 C41 1.385(7) . ?
C40 H40A 0.9500 . ?
C41 C42 1.373(7) . ?
C41 H41A 0.9500 . ?
C42 C43 1.378(7) . ?
C42 H42A 0.9500 . ?
C43 C44 1.382(6) . ?
C43 H43A 0.9500 . ?
C44 H44A 0.9500 . ?
C45 C50 1.401(6) . ?
C45 C46 1.408(6) . ?
C46 C47 1.375(7) . ?
C46 H46A 0.9500 . ?
C47 C48 1.377(8) . ?
C47 H47A 0.9500 . ?
C48 C49 1.376(7) . ?
C48 H48A 0.9500 . ?
C49 C50 1.375(7) . ?
C49 H49A 0.9500 . ?
C50 H50A 0.9500 . ?
O1 C51 1.465(6) . ?
O1 C54 1.482(6) . ?
C51 C52 1.486(7) . ?
C51 H51A 0.9900 . ?
C51 H51B 0.9900 . ?
C52 C53 1.563(8) . ?
C52 H52A 0.9900 . ?
C52 H52B 0.9900 . ?
C53 C54 1.521(8) . ?
C53 H53A 0.9900 . ?
C53 H53B 0.9900 . ?
C54 H54A 0.9900 . ?
C54 H54B 0.9900 . ?
C55 C56 1.41(3) . ?
C55 H55A 0.9800 . ?
C55 H55B 0.9800 . ?
C55 H55C 0.9800 . ?
C56 O2 1.34(4) . ?
C56 H56A 0.9900 . ?
C56 H56B 0.9900 . ?
O2 C58 0.93(4) 5_675 ?
O2 C57 1.04(3) 5_675 ?
O2 C57 1.45(4) . ?
C57 C58 1.50(4) . ?
C57 H57A 0.9900 . ?
C57 H57B 0.9900 . ?
C58 H58A 0.9800 . ?
C58 H58B 0.9800 . ?
C58 H58C 0.9800 . ?

loop_
_geom_torsion_atom_site_label_1
_geom_torsion_atom_site_label_2
_geom_torsion_atom_site_label_3
_geom_torsion_atom_site_label_4
_geom_torsion
_geom_torsion_site_symmetry_1
_geom_torsion_site_symmetry_2
_geom_torsion_site_symmetry_3
_geom_torsion_site_symmetry_4
_geom_torsion_publ_flag
N4 Y1 N1 P1 -109.73(17) . . . . ?
O1 Y1 N1 P1 133.62(16) . . . . ?
N2 Y1 N1 P1 36.9(2) . . . . ?
C1 Y1 N1 P1 -6.15(16) . . . . ?
N3 Y1 N1 P1 -121.99(18) . . . . ?
P2 Y1 N1 P1 14.58(15) . . . . ?
N4 Y1 N1 Si1 52.9(3) . . . . ?
O1 Y1 N1 Si1 -63.8(3) . . . . ?
N2 Y1 N1 Si1 -160.5(2) . . . . ?
C1 Y1 N1 Si1 156.4(3) . . . . ?
N3 Y1 N1 Si1 40.6(4) . . . . ?
P1 Y1 N1 Si1 162.6(4) . . . . ?
P2 Y1 N1 Si1 177.2(2) . . . . ?
Si1 N1 P1 C1 -153.7(3) . . . . ?
Y1 N1 P1 C1 8.6(2) . . . . ?
Si1 N1 P1 C2 80.4(3) . . . . ?
Y1 N1 P1 C2 -117.29(18) . . . . ?
Si1 N1 P1 C8 -32.6(4) . . . . ?
Y1 N1 P1 C8 129.7(2) . . . . ?
Si1 N1 P1 Y1 -162.3(4) . . . . ?
N4 Y1 P1 N1 82.2(2) . . . . ?
O1 Y1 P1 N1 -52.70(19) . . . . ?
N2 Y1 P1 N1 -149.35(19) . . . . ?
C1 Y1 P1 N1 170.0(3) . . . . ?
N3 Y1 P1 N1 101.4(2) . . . . ?
P2 Y1 P1 N1 -163.73(17) . . . . ?
N4 Y1 P1 C1 -87.8(2) . . . . ?
N1 Y1 P1 C1 -170.0(3) . . . . ?
O1 Y1 P1 C1 137.3(2) . . . . ?
N2 Y1 P1 C1 40.7(2) . . . . ?
N3 Y1 P1 C1 -68.5(2) . . . . ?
P2 Y1 P1 C1 26.31(18) . . . . ?
N4 Y1 P1 C2 172.7(2) . . . . ?
N1 Y1 P1 C2 90.5(3) . . . . ?
O1 Y1 P1 C2 37.8(2) . . . . ?
N2 Y1 P1 C2 -58.9(2) . . . . ?
C1 Y1 P1 C2 -99.6(3) . . . . ?
N3 Y1 P1 C2 -168.1(2) . . . . ?
P2 Y1 P1 C2 -73.25(19) . . . . ?
N4 Y1 P1 C8 0.0(3) . . . . ?
N1 Y1 P1 C8 -82.2(3) . . . . ?
O1 Y1 P1 C8 -134.9(2) . . . . ?
N2 Y1 P1 C8 128.4(2) . . . . ?
C1 Y1 P1 C8 87.8(3) . . . . ?
N3 Y1 P1 C8 19.2(3) . . . . ?
P2 Y1 P1 C8 114.1(2) . . . . ?
N1 P1 C1 P2 -99.9(4) . . . . ?
C2 P1 C1 P2 22.6(5) . . . . ?
C8 P1 C1 P2 140.2(4) . . . . ?
Y1 P1 C1 P2 -91.6(4) . . . . ?
N1 P1 C1 Y1 -8.4(2) . . . . ?
C2 P1 C1 Y1 114.1(2) . . . . ?
C8 P1 C1 Y1 -128.22(18) . . . . ?
N4 Y1 C1 P2 -118.78(18) . . . . ?
N1 Y1 C1 P2 141.5(2) . . . . ?
O1 Y1 C1 P2 72.3(3) . . . . ?
N2 Y1 C1 P2 0.06(16) . . . . ?
N3 Y1 C1 P2 -84.7(2) . . . . ?
P1 Y1 C1 P2 135.5(3) . . . . ?
N4 Y1 C1 P1 105.74(18) . . . . ?
N1 Y1 C1 P1 5.97(15) . . . . ?
O1 Y1 C1 P1 -63.2(3) . . . . ?
N2 Y1 C1 P1 -135.4(2) . . . . ?
N3 Y1 C1 P1 139.78(15) . . . . ?
P2 Y1 C1 P1 -135.5(3) . . . . ?
P1 C1 P2 N2 91.1(4) . . . . ?
Y1 C1 P2 N2 -0.1(2) . . . . ?
P1 C1 P2 C14 -152.0(4) . . . . ?
Y1 C1 P2 C14 116.77(19) . . . . ?
P1 C1 P2 C20 -34.4(5) . . . . ?
Y1 C1 P2 C20 -125.6(2) . . . . ?
P1 C1 P2 Y1 91.2(4) . . . . ?
N4 Y1 P2 N2 -103.8(2) . . . . ?
N1 Y1 P2 N2 144.37(19) . . . . ?
O1 Y1 P2 N2 48.41(19) . . . . ?
C1 Y1 P2 N2 179.9(3) . . . . ?
N3 Y1 P2 N2 -65.97(19) . . . . ?
P1 Y1 P2 N2 153.34(17) . . . . ?
N4 Y1 P2 C1 76.3(2) . . . . ?
N1 Y1 P2 C1 -35.5(2) . . . . ?
O1 Y1 P2 C1 -131.5(2) . . . . ?
N2 Y1 P2 C1 -179.9(3) . . . . ?
N3 Y1 P2 C1 114.1(2) . . . . ?
P1 Y1 P2 C1 -26.56(19) . . . . ?
N4 Y1 P2 C14 -17.1(2) . . . . ?
N1 Y1 P2 C14 -129.0(2) . . . . ?
O1 Y1 P2 C14 135.1(2) . . . . ?
N2 Y1 P2 C14 86.7(3) . . . . ?
C1 Y1 P2 C14 -93.4(3) . . . . ?
N3 Y1 P2 C14 20.7(2) . . . . ?
P1 Y1 P2 C14 -120.0(2) . . . . ?
N4 Y1 P2 C20 169.3(2) . . . . ?
N1 Y1 P2 C20 57.5(2) . . . . ?
O1 Y1 P2 C20 -38.5(2) . . . . ?
N2 Y1 P2 C20 -86.9(3) . . . . ?
C1 Y1 P2 C20 93.0(3) . . . . ?
N3 Y1 P2 C20 -152.9(2) . . . . ?
P1 Y1 P2 C20 66.5(2) . . . . ?
C1 P2 N2 Si2 166.3(3) . . . . ?
C14 P2 N2 Si2 46.6(4) . . . . ?
C20 P2 N2 Si2 -66.1(4) . . . . ?
Y1 P2 N2 Si2 166.2(4) . . . . ?
C1 P2 N2 Y1 0.1(2) . . . . ?
C14 P2 N2 Y1 -119.62(19) . . . . ?
C20 P2 N2 Y1 127.63(18) . . . . ?
N4 Y1 N2 P2 97.73(19) . . . . ?
N1 Y1 N2 P2 -43.2(2) . . . . ?
O1 Y1 N2 P2 -138.79(16) . . . . ?
C1 Y1 N2 P2 -0.06(16) . . . . ?
N3 Y1 N2 P2 122.71(16) . . . . ?
P1 Y1 N2 P2 -23.71(15) . . . . ?
N4 Y1 N2 Si2 -67.8(3) . . . . ?
N1 Y1 N2 Si2 151.3(2) . . . . ?
O1 Y1 N2 Si2 55.7(3) . . . . ?
C1 Y1 N2 Si2 -165.6(3) . . . . ?
N3 Y1 N2 Si2 -42.8(3) . . . . ?
P1 Y1 N2 Si2 170.8(3) . . . . ?
P2 Y1 N2 Si2 -165.5(4) . . . . ?
N1 P1 C2 C3 16.5(4) . . . . ?
C1 P1 C2 C3 -104.7(4) . . . . ?
C8 P1 C2 C3 133.3(4) . . . . ?
Y1 P1 C2 C3 -41.2(4) . . . . ?
N1 P1 C2 C7 -166.1(4) . . . . ?
C1 P1 C2 C7 72.7(4) . . . . ?
C8 P1 C2 C7 -49.4(4) . . . . ?
Y1 P1 C2 C7 136.1(3) . . . . ?
C7 C2 C3 C4 -0.9(7) . . . . ?
P1 C2 C3 C4 176.6(4) . . . . ?
C2 C3 C4 C5 1.0(8) . . . . ?
C3 C4 C5 C6 -0.9(8) . . . . ?
C4 C5 C6 C7 0.7(8) . . . . ?
C3 C2 C7 C6 0.6(7) . . . . ?
P1 C2 C7 C6 -176.8(4) . . . . ?
C5 C6 C7 C2 -0.5(7) . . . . ?
N1 P1 C8 C9 -94.7(4) . . . . ?
C1 P1 C8 C9 23.9(5) . . . . ?
C2 P1 C8 C9 148.4(4) . . . . ?
Y1 P1 C8 C9 -37.9(5) . . . . ?
N1 P1 C8 C13 80.3(4) . . . . ?
C1 P1 C8 C13 -161.1(4) . . . . ?
C2 P1 C8 C13 -36.6(5) . . . . ?
Y1 P1 C8 C13 137.1(3) . . . . ?
C13 C8 C9 C10 0.1(8) . . . . ?
P1 C8 C9 C10 175.2(4) . . . . ?
C8 C9 C10 C11 0.0(9) . . . . ?
C9 C10 C11 C12 -0.2(10) . . . . ?
C10 C11 C12 C13 0.3(9) . . . . ?
C11 C12 C13 C8 -0.2(8) . . . . ?
C9 C8 C13 C12 0.0(8) . . . . ?
P1 C8 C13 C12 -175.0(4) . . . . ?
N2 P2 C14 C15 90.5(4) . . . . ?
C1 P2 C14 C15 -27.4(5) . . . . ?
C20 P2 C14 C15 -151.6(4) . . . . ?
Y1 P2 C14 C15 33.3(5) . . . . ?
N2 P2 C14 C19 -81.6(4) . . . . ?
C1 P2 C14 C19 160.5(4) . . . . ?
C20 P2 C14 C19 36.3(5) . . . . ?
Y1 P2 C14 C19 -138.8(4) . . . . ?
C19 C14 C15 C16 0.8(7) . . . . ?
P2 C14 C15 C16 -171.6(4) . . . . ?
C14 C15 C16 C17 -0.4(8) . . . . ?
C15 C16 C17 C18 0.0(9) . . . . ?
C16 C17 C18 C19 0.0(9) . . . . ?
C17 C18 C19 C14 0.5(9) . . . . ?
C15 C14 C19 C18 -0.9(8) . . . . ?
P2 C14 C19 C18 171.3(4) . . . . ?
N2 P2 C20 C21 157.8(4) . . . . ?
C1 P2 C20 C21 -78.4(5) . . . . ?
C14 P2 C20 C21 43.3(5) . . . . ?
Y1 P2 C20 C21 -142.3(4) . . . . ?
N2 P2 C20 C25 -26.8(4) . . . . ?
C1 P2 C20 C25 97.0(4) . . . . ?
C14 P2 C20 C25 -141.3(4) . . . . ?
Y1 P2 C20 C25 33.2(5) . . . . ?
C25 C20 C21 C22 0.4(8) . . . . ?
P2 C20 C21 C22 175.9(4) . . . . ?
C20 C21 C22 C23 -0.8(8) . . . . ?
C21 C22 C23 C24 1.1(9) . . . . ?
C22 C23 C24 C25 -0.9(8) . . . . ?
C23 C24 C25 C20 0.4(8) . . . . ?
C21 C20 C25 C24 -0.2(7) . . . . ?
P2 C20 C25 C24 -175.7(4) . . . . ?
P1 N1 Si1 C27 -173.1(3) . . . . ?
Y1 N1 Si1 C27 30.7(3) . . . . ?
P1 N1 Si1 C26 68.8(4) . . . . ?
Y1 N1 Si1 C26 -87.4(3) . . . . ?
P1 N1 Si1 C28 -53.8(4) . . . . ?
Y1 N1 Si1 C28 150.0(3) . . . . ?
P2 N2 Si2 C29 173.1(3) . . . . ?
Y1 N2 Si2 C29 -26.3(4) . . . . ?
P2 N2 Si2 C30 53.3(4) . . . . ?
Y1 N2 Si2 C30 -146.1(3) . . . . ?
P2 N2 Si2 C31 -68.7(4) . . . . ?
Y1 N2 Si2 C31 91.9(3) . . . . ?
N4 Y1 N3 C39 -106.5(4) . . . . ?
N1 Y1 N3 C39 -85.1(4) . . . . ?
O1 Y1 N3 C39 17.3(3) . . . . ?
N2 Y1 N3 C39 112.8(3) . . . . ?
C1 Y1 N3 C39 -178.5(3) . . . . ?
P1 Y1 N3 C39 -139.1(3) . . . . ?
P2 Y1 N3 C39 143.4(3) . . . . ?
N1 Y1 N3 N4 21.5(3) . . . . ?
O1 Y1 N3 N4 123.8(2) . . . . ?
N2 Y1 N3 N4 -140.6(2) . . . . ?
C1 Y1 N3 N4 -72.0(3) . . . . ?
P1 Y1 N3 N4 -32.6(3) . . . . ?
P2 Y1 N3 N4 -110.0(2) . . . . ?
N4 Y1 N3 C32 107.7(4) . . . . ?
N1 Y1 N3 C32 129.1(3) . . . . ?
O1 Y1 N3 C32 -128.5(3) . . . . ?
N2 Y1 N3 C32 -33.0(3) . . . . ?
C1 Y1 N3 C32 35.7(3) . . . . ?
P1 Y1 N3 C32 75.1(3) . . . . ?
P2 Y1 N3 C32 -2.4(3) . . . . ?
C39 N3 N4 C45 -74.7(5) . . . . ?
C32 N3 N4 C45 75.3(5) . . . . ?
Y1 N3 N4 C45 173.7(4) . . . . ?
C39 N3 N4 Y1 111.5(4) . . . . ?
C32 N3 N4 Y1 -98.5(3) . . . . ?
N1 Y1 N4 C45 26.5(7) . . . . ?
O1 Y1 N4 C45 126.5(7) . . . . ?
N2 Y1 N4 C45 -119.9(7) . . . . ?
C1 Y1 N4 C45 -45.0(7) . . . . ?
N3 Y1 N4 C45 -168.3(8) . . . . ?
P1 Y1 N4 C45 -8.2(7) . . . . ?
P2 Y1 N4 C45 -80.3(7) . . . . ?
N1 Y1 N4 N3 -165.3(2) . . . . ?
O1 Y1 N4 N3 -65.2(2) . . . . ?
N2 Y1 N4 N3 48.3(3) . . . . ?
C1 Y1 N4 N3 123.2(2) . . . . ?
P1 Y1 N4 N3 160.06(19) . . . . ?
P2 Y1 N4 N3 88.0(2) . . . . ?
C39 N3 C32 C33 74.9(5) . . . . ?
N4 N3 C32 C33 -75.0(5) . . . . ?
Y1 N3 C32 C33 -138.3(4) . . . . ?
N3 C32 C33 C38 91.0(6) . . . . ?
N3 C32 C33 C34 -88.4(6) . . . . ?
C38 C33 C34 C35 -2.4(8) . . . . ?
C32 C33 C34 C35 177.0(5) . . . . ?
C33 C34 C35 C36 0.0(9) . . . . ?
C34 C35 C36 C37 2.0(9) . . . . ?
C35 C36 C37 C38 -1.5(9) . . . . ?
C34 C33 C38 C37 3.0(8) . . . . ?
C32 C33 C38 C37 -176.4(5) . . . . ?
C36 C37 C38 C33 -1.1(8) . . . . ?
N4 N3 C39 C44 -4.9(6) . . . . ?
C32 N3 C39 C44 -153.6(4) . . . . ?
Y1 N3 C39 C44 63.8(5) . . . . ?
N4 N3 C39 C40 179.1(4) . . . . ?
C32 N3 C39 C40 30.4(6) . . . . ?
Y1 N3 C39 C40 -112.2(4) . . . . ?
C44 C39 C40 C41 0.3(7) . . . . ?
N3 C39 C40 C41 176.4(4) . . . . ?
C39 C40 C41 C42 0.6(8) . . . . ?
C40 C41 C42 C43 -1.5(8) . . . . ?
C41 C42 C43 C44 1.7(8) . . . . ?
C42 C43 C44 C39 -0.9(8) . . . . ?
C40 C39 C44 C43 -0.1(7) . . . . ?
N3 C39 C44 C43 -176.3(4) . . . . ?
N3 N4 C45 C50 21.6(7) . . . . ?
Y1 N4 C45 C50 -171.9(5) . . . . ?
N3 N4 C45 C46 -159.2(4) . . . . ?
Y1 N4 C45 C46 7.3(9) . . . . ?
C50 C45 C46 C47 -2.2(8) . . . . ?
N4 C45 C46 C47 178.5(5) . . . . ?
C45 C46 C47 C48 0.9(9) . . . . ?
C46 C47 C48 C49 0.1(10) . . . . ?
C47 C48 C49 C50 0.3(9) . . . . ?
C48 C49 C50 C45 -1.6(8) . . . . ?
N4 C45 C50 C49 -178.3(5) . . . . ?
C46 C45 C50 C49 2.5(7) . . . . ?
N4 Y1 O1 C51 20.2(4) . . . . ?
N1 Y1 O1 C51 128.3(4) . . . . ?
N2 Y1 O1 C51 -109.2(4) . . . . ?
C1 Y1 O1 C51 -171.5(4) . . . . ?
N3 Y1 O1 C51 -10.7(4) . . . . ?
P1 Y1 O1 C51 154.5(4) . . . . ?
P2 Y1 O1 C51 -133.6(4) . . . . ?
N4 Y1 O1 C54 -156.7(4) . . . . ?
N1 Y1 O1 C54 -48.5(4) . . . . ?
N2 Y1 O1 C54 74.0(4) . . . . ?
C1 Y1 O1 C54 11.7(4) . . . . ?
N3 Y1 O1 C54 172.4(4) . . . . ?
P1 Y1 O1 C54 -22.4(4) . . . . ?
P2 Y1 O1 C54 49.5(4) . . . . ?
C54 O1 C51 C52 -16.1(6) . . . . ?
Y1 O1 C51 C52 166.7(3) . . . . ?
O1 C51 C52 C53 36.7(6) . . . . ?
C51 C52 C53 C54 -43.1(6) . . . . ?
C51 O1 C54 C53 -12.4(6) . . . . ?
Y1 O1 C54 C53 165.1(3) . . . . ?
C52 C53 C54 O1 34.3(6) . . . . ?
C55 C56 O2 C58 -147(7) . . . 5_675 ?
C55 C56 O2 C57 -131(3) . . . 5_675 ?
C55 C56 O2 C57 -176(2) . . . . ?
C58 O2 C57 C58 153(2) 5_675 . . . ?
C57 O2 C57 C58 32(3) 5_675 . . . ?
C56 O2 C57 C58 173(3) . . . . ?
